data_1552492
loop_
_publ_author_name
'Tshitenge, Dieudonn\'e Tshitenge'
'Bruhn, Torsten'
'Feineis, Doris'
'Schmidt, David'
'Mudogo, Virima'
'Kaiser, Marcel'
'Brun, Reto'
'W\"urthner, Frank'
'Awale, Suresh'
'Bringmann, Gerhard'

_publ_section_title
;
 Ealamines A-H, a Series of Naphthylisoquinolines with the Rare
 7,8'-Coupling Site, from the Congolese Liana <i>Ancistrocladus
 ealaensis</i>, Targeting Pancreatic Cancer Cells.
;
_journal_name_full 'Journal of natural products'
_journal_paper_doi 10.1021/acs.jnatprod.9b00755
_journal_year 2019
_chemical_formula_moiety 'C25 H30 N O4, C2 F3 O2, 0.5(C3 H6 O)'
_chemical_formula_sum 'C28.5 H33 F3 N O6.5'
_chemical_formula_weight 550.55
_space_group_crystal_system triclinic
_space_group_IT_number 1
_space_group_name_Hall 'P 1'
_space_group_name_H-M_alt 'P 1'
_symmetry_space_group_name_Hall 'P 1'
_symmetry_space_group_name_H-M 'P 1'
_atom_sites_solution_hydrogens mixed
_audit_creation_method SHELXL-2014/7
_cell_angle_alpha 68.987(6)
_cell_angle_beta 73.430(7)
_cell_angle_gamma 77.232(7)
_cell_formula_units_Z 2
_cell_length_a 8.9167(7)
_cell_length_b 11.8688(12)
_cell_length_c 14.7500(15)
_cell_measurement_reflns_used 9408
_cell_measurement_temperature 100(2)
_cell_measurement_theta_max 74.55
_cell_measurement_theta_min 3.30
_cell_volume 1384.3(2)
_computing_cell_refinement 'Bruker SAINT'
_computing_data_collection 'Bruker APEX2'
_computing_data_reduction 'Bruker SAINT'
_computing_molecular_graphics 'Bruker SHELXTL'
_computing_publication_material 'Bruker SHELXTL'
_computing_structure_refinement 'SHELXL-2014/7 (Sheldrick, 2014)'
_computing_structure_solution 'SHELXS-97 (Sheldrick 2008)'
_diffrn_ambient_temperature 100(2)
_diffrn_measured_fraction_theta_full 0.999
_diffrn_measured_fraction_theta_max 0.994
_diffrn_measurement_device_type Bruker-Kappa-D8Quest_Photon100
_diffrn_measurement_method omega_and_phi_scan
_diffrn_radiation_type CuK\a
_diffrn_radiation_wavelength 1.54178
_diffrn_reflns_av_R_equivalents 0.0186
_diffrn_reflns_av_unetI/netI 0.0132
_diffrn_reflns_Laue_measured_fraction_full 0.999
_diffrn_reflns_Laue_measured_fraction_max 0.994
_diffrn_reflns_limit_h_max 11
_diffrn_reflns_limit_h_min -11
_diffrn_reflns_limit_k_max 14
_diffrn_reflns_limit_k_min -14
_diffrn_reflns_limit_l_max 18
_diffrn_reflns_limit_l_min -18
_diffrn_reflns_number 49932
_diffrn_reflns_point_group_measured_fraction_full 0.966
_diffrn_reflns_point_group_measured_fraction_max 0.947
_diffrn_reflns_theta_full 67.679
_diffrn_reflns_theta_max 74.538
_diffrn_reflns_theta_min 3.295
_diffrn_source Cu/K(alpha)_ImuS_Microsource
_exptl_absorpt_coefficient_mu 0.900
_exptl_absorpt_correction_T_max 0.7538
_exptl_absorpt_correction_T_min 0.6956
_exptl_absorpt_correction_type multi-scan
_exptl_absorpt_process_details Bruker-SADABS
_exptl_crystal_colour colourless
_exptl_crystal_density_diffrn 1.321
_exptl_crystal_description block
_exptl_crystal_F_000 580
_exptl_crystal_size_max 0.463
_exptl_crystal_size_mid 0.424
_exptl_crystal_size_min 0.285
_refine_diff_density_max 0.251
_refine_diff_density_min -0.233
_refine_diff_density_rms 0.038
_refine_ls_abs_structure_details
;
 Flack x determined using 5011 quotients [(I+)-(I-)]/[(I+)+(I-)]
 (Parsons, Flack and Wagner, Acta Cryst. B69 (2013) 249-259).
;
_refine_ls_abs_structure_Flack 0.053(13)
_refine_ls_extinction_method none
_refine_ls_goodness_of_fit_ref 1.051
_refine_ls_hydrogen_treatment mixed
_refine_ls_matrix_type full
_refine_ls_number_parameters 725
_refine_ls_number_reflns 10743
_refine_ls_number_restraints 3
_refine_ls_restrained_S_all 1.051
_refine_ls_R_factor_all 0.0278
_refine_ls_R_factor_gt 0.0277
_refine_ls_shift/su_max 0.000
_refine_ls_shift/su_mean 0.000
_refine_ls_structure_factor_coef Fsqd
_refine_ls_weighting_details 'w=1/[\s^2^(Fo^2^)+(0.0451P)^2^+0.2806P] where P=(Fo^2^+2Fc^2^)/3'
_refine_ls_weighting_scheme calc
_refine_ls_wR_factor_gt 0.0744
_refine_ls_wR_factor_ref 0.0745
_reflns_Friedel_coverage 0.906
_reflns_Friedel_fraction_full 0.933
_reflns_Friedel_fraction_max 0.900
_reflns_number_gt 10697
_reflns_number_total 10743
_reflns_threshold_expression 'I > 2\s(I)'
_cod_data_source_file np9b00755_si_002.cif
_cod_data_source_block ealamineA
_cod_depositor_comments
;

2022-03-31
Z value and formula fixed to values more according to usual
chemical conventions.                 miguel
;
_cod_original_formula_sum 'C57 H66 F6 N2 O13'
_cod_original_formula_weight 1101.11
_cod_original_formula_moiety '2 (C25 H30 N O4), 2 (C2 F3 O2), C3 H6 O'
_cod_original_formula_units_Z 1
_cod_database_code 1552492
_shelx_shelxl_version_number 2014/7
_shelx_space_group_comment
;
The symmetry employed for this shelxl refinement is uniquely defined
by the following loop, which should always be used as a source of
symmetry information in preference to the above space-group names.
They are only intended as comments.
;

loop_
_space_group_symop_operation_xyz
'x, y, z'

loop_
_atom_site_label
_atom_site_type_symbol
_atom_site_fract_x
_atom_site_fract_y
_atom_site_fract_z
_atom_site_U_iso_or_equiv
_atom_site_adp_type
_atom_site_occupancy
_atom_site_site_symmetry_order
_atom_site_calc_flag
_atom_site_refinement_flags_posn
_atom_site_refinement_flags_adp
F21 F 0.19016(15) 0.20273(13) 0.43441(10) 0.0336(3) Uani 1 1 d . .
F22 F 0.07415(16) 0.07103(11) 0.56432(10) 0.0344(3) Uani 1 1 d . .
F23 F -0.00085(16) 0.12707(12) 0.42617(10) 0.0339(3) Uani 1 1 d . .
F31 F 0.41199(19) 0.81717(15) 0.55545(15) 0.0535(4) Uani 1 1 d . .
F32 F 0.2425(3) 0.86682(17) 0.46570(17) 0.0725(6) Uani 1 1 d . .
F33 F 0.1735(2) 0.78488(18) 0.62214(15) 0.0609(5) Uani 1 1 d . .
O1 O 0.95627(16) 0.88936(13) 1.12682(10) 0.0229(3) Uani 1 1 d . .
O2 O 0.67141(18) 0.85009(16) 1.16642(11) 0.0313(3) Uani 1 1 d . .
O3 O 0.80043(17) 0.58969(12) 0.84082(10) 0.0232(3) Uani 1 1 d . .
O4 O 0.74521(16) 1.02411(12) 0.71602(10) 0.0215(3) Uani 1 1 d . .
H4O H 0.765(3) 1.081(3) 0.663(2) 0.034(7) Uiso 1 1 d . .
O5 O 1.05367(15) 0.20062(13) -0.16565(9) 0.0221(3) Uani 1 1 d . .
O6 O 1.31325(15) 0.16964(14) -0.11307(10) 0.0244(3) Uani 1 1 d . .
O7 O 0.73424(16) 0.40863(12) 0.18882(10) 0.0225(3) Uani 1 1 d . .
O8 O 0.70878(17) -0.02266(12) 0.28229(10) 0.0229(3) Uani 1 1 d . .
H8O H 0.755(3) -0.016(3) 0.222(2) 0.033(7) Uiso 1 1 d . .
O11 O 0.2936(2) 0.61907(17) 0.11306(16) 0.0476(5) Uani 1 1 d . .
O21 O -0.0185(2) 0.36361(15) 0.50002(14) 0.0416(4) Uani 1 1 d . .
O22 O -0.20605(17) 0.23956(12) 0.56000(11) 0.0256(3) Uani 1 1 d . .
O31 O 0.46979(16) 0.61651(13) 0.50762(12) 0.0268(3) Uani 1 1 d . .
O32 O 0.21315(19) 0.60780(16) 0.53586(16) 0.0416(4) Uani 1 1 d . .
N1 N 0.91264(19) 0.57459(14) 0.54870(12) 0.0195(3) Uani 1 1 d . .
H1A H 0.9137 0.5022 0.5402 0.023 Uiso 1 1 calc R U
H1B H 1.0147 0.5875 0.5354 0.023 Uiso 1 1 calc R U
N2 N 0.52797(18) 0.39319(14) 0.48286(11) 0.0191(3) Uani 1 1 d . .
H2A H 0.4969 0.4647 0.4968 0.023 Uiso 1 1 calc R U
H2B H 0.6202 0.3589 0.5024 0.023 Uiso 1 1 calc R U
C1 C 0.8712(2) 0.84887(16) 0.91052(13) 0.0181(3) Uani 1 1 d . .
C2 C 1.0183(2) 0.86993(17) 0.84149(14) 0.0202(4) Uani 1 1 d . .
H2 H 1.0323 0.8655 0.7765 0.024 Uiso 1 1 calc R U
C3 C 1.1401(2) 0.89636(17) 0.86608(14) 0.0212(4) Uani 1 1 d . .
C4 C 1.1197(2) 0.90068(17) 0.96372(14) 0.0212(4) Uani 1 1 d . .
H4 H 1.2053 0.9159 0.9820 0.025 Uiso 1 1 calc R U
C5 C 0.9789(2) 0.88335(16) 1.03236(14) 0.0196(4) Uani 1 1 d . .
C6 C 0.8471(2) 0.85743(16) 1.00838(13) 0.0183(3) Uani 1 1 d . .
C7 C 0.6960(2) 0.83604(17) 1.07514(14) 0.0214(4) Uani 1 1 d . .
C8 C 0.5825(2) 0.80219(18) 1.04723(14) 0.0227(4) Uani 1 1 d . .
H8 H 0.4843 0.7859 1.0928 0.027 Uiso 1 1 calc R U
C9 C 0.6109(2) 0.79155(17) 0.95150(14) 0.0217(4) Uani 1 1 d . .
H9 H 0.5318 0.7664 0.9342 0.026 Uiso 1 1 calc R U
C10 C 0.7492(2) 0.81652(16) 0.88292(13) 0.0186(3) Uani 1 1 d . .
C11 C 0.7717(2) 0.80958(17) 0.78053(13) 0.0182(3) Uani 1 1 d . .
C12 C 0.7950(2) 0.69818(16) 0.76275(13) 0.0182(3) Uani 1 1 d . .
C13 C 0.8155(2) 0.69037(16) 0.66752(14) 0.0179(3) Uani 1 1 d . .
C14 C 0.8151(2) 0.79755(17) 0.58675(13) 0.0176(3) Uani 1 1 d . .
C15 C 0.7903(2) 0.90934(16) 0.60319(14) 0.0180(3) Uani 1 1 d . .
H15 H 0.7882 0.9824 0.5485 0.022 Uiso 1 1 calc R U
C16 C 0.7688(2) 0.91555(16) 0.69827(14) 0.0185(3) Uani 1 1 d . .
C17 C 0.8375(2) 0.56566(17) 0.65551(13) 0.0192(4) Uani 1 1 d . .
H17 H 0.9116 0.5101 0.6973 0.023 Uiso 1 1 calc R U
C18 C 0.8313(2) 0.67398(17) 0.47488(14) 0.0207(4) Uani 1 1 d . .
H18 H 0.7161 0.6663 0.4942 0.025 Uiso 1 1 calc R U
C19 C 0.8525(2) 0.79438(16) 0.48085(13) 0.0203(4) Uani 1 1 d . .
H19A H 0.9629 0.8099 0.4487 0.024 Uiso 1 1 calc R U
H19B H 0.7829 0.8606 0.4431 0.024 Uiso 1 1 calc R U
C20 C 1.2937(2) 0.9234(2) 0.79085(16) 0.0287(4) Uani 1 1 d . .
H20A H 1.3195 1.0010 0.7878 0.043 Uiso 1 1 calc R U
H20B H 1.2830 0.9287 0.7251 0.043 Uiso 1 1 calc R U
H20C H 1.3782 0.8581 0.8108 0.043 Uiso 1 1 calc R U
C21 C 1.0933(2) 0.89173(19) 1.15819(15) 0.0238(4) Uani 1 1 d . .
H21A H 1.0626 0.8924 1.2273 0.036 Uiso 1 1 calc R U
H21B H 1.1417 0.9651 1.1151 0.036 Uiso 1 1 calc R U
H21C H 1.1694 0.8194 1.1536 0.036 Uiso 1 1 calc R U
C22 C 0.5206(4) 0.8301(4) 1.2322(2) 0.0588(10) Uani 1 1 d . .
H22A H 0.5174 0.8432 1.2947 0.088 Uiso 1 1 calc R U
H22B H 0.5028 0.7464 1.2461 0.088 Uiso 1 1 calc R U
H22C H 0.4382 0.8871 1.2009 0.088 Uiso 1 1 calc R U
C23 C 0.9540(3) 0.5514(2) 0.86319(17) 0.0305(4) Uani 1 1 d . .
H23A H 0.9565 0.4701 0.9127 0.046 Uiso 1 1 calc R U
H23B H 0.9764 0.6090 0.8899 0.046 Uiso 1 1 calc R U
H23C H 1.0339 0.5491 0.8022 0.046 Uiso 1 1 calc R U
C24 C 0.6832(2) 0.51007(19) 0.68950(15) 0.0248(4) Uani 1 1 d . .
H24A H 0.6432 0.4945 0.7615 0.037 Uiso 1 1 calc R U
H24B H 0.7028 0.4333 0.6745 0.037 Uiso 1 1 calc R U
H24C H 0.6048 0.5669 0.6542 0.037 Uiso 1 1 calc R U
C25 C 0.9000(3) 0.6607(2) 0.37151(15) 0.0300(4) Uani 1 1 d . .
H25A H 0.8512 0.7279 0.3226 0.045 Uiso 1 1 calc R U
H25B H 0.8788 0.5831 0.3715 0.045 Uiso 1 1 calc R U
H25C H 1.0143 0.6624 0.3540 0.045 Uiso 1 1 calc R U
C31 C 0.9776(2) 0.20504(16) 0.09188(13) 0.0174(3) Uani 1 1 d . .
C32 C 1.0574(2) 0.22204(18) 0.15572(14) 0.0211(4) Uani 1 1 d . .
H32 H 0.9998 0.2278 0.2193 0.025 Uiso 1 1 calc R U
C33 C 1.2157(2) 0.23032(19) 0.12746(15) 0.0243(4) Uani 1 1 d . .
C34 C 1.3019(2) 0.2153(2) 0.03513(15) 0.0246(4) Uani 1 1 d . .
H34 H 1.4125 0.2184 0.0163 0.030 Uiso 1 1 calc R U
C35 C 1.2303(2) 0.19628(18) -0.02829(14) 0.0211(4) Uani 1 1 d . .
C36 C 1.0620(2) 0.19837(16) -0.00452(13) 0.0177(3) Uani 1 1 d . .
C37 C 0.9751(2) 0.19080(16) -0.06984(13) 0.0183(3) Uani 1 1 d . .
C38 C 0.8182(2) 0.17532(18) -0.03514(14) 0.0212(4) Uani 1 1 d . .
H38 H 0.7622 0.1665 -0.0776 0.025 Uiso 1 1 calc R U
C39 C 0.7402(2) 0.17249(18) 0.06287(14) 0.0212(4) Uani 1 1 d . .
H39 H 0.6335 0.1568 0.0867 0.025 Uiso 1 1 calc R U
C40 C 0.8134(2) 0.19166(16) 0.12503(13) 0.0175(3) Uani 1 1 d . .
C41 C 0.7226(2) 0.19419(17) 0.22654(13) 0.0169(3) Uani 1 1 d . .
C42 C 0.6735(2) 0.08665(17) 0.29952(13) 0.0179(3) Uani 1 1 d . .
C43 C 0.5890(2) 0.08599(17) 0.39467(14) 0.0184(3) Uani 1 1 d . .
H43 H 0.5556 0.0123 0.4424 0.022 Uiso 1 1 calc R U
C44 C 0.5528(2) 0.19193(17) 0.42078(13) 0.0176(3) Uani 1 1 d . .
C45 C 0.5997(2) 0.30057(16) 0.34951(13) 0.0181(3) Uani 1 1 d . .
C46 C 0.6832(2) 0.30020(17) 0.25351(14) 0.0180(3) Uani 1 1 d . .
C47 C 0.5570(2) 0.41946(17) 0.37238(14) 0.0212(4) Uani 1 1 d . .
H47 H 0.6483 0.4671 0.3390 0.025 Uiso 1 1 calc R U
C48 C 0.4050(2) 0.30963(17) 0.54235(14) 0.0201(4) Uani 1 1 d . .
H48 H 0.3061 0.3429 0.5172 0.024 Uiso 1 1 calc R U
C49 C 0.4691(2) 0.18596(17) 0.52733(13) 0.0194(4) Uani 1 1 d . .
H49A H 0.5437 0.1422 0.5711 0.023 Uiso 1 1 calc R U
H49B H 0.3804 0.1378 0.5487 0.023 Uiso 1 1 calc R U
C50 C 1.3012(3) 0.2517(2) 0.19383(17) 0.0330(5) Uani 1 1 d . .
H50A H 1.3823 0.3043 0.1526 0.049 Uiso 1 1 calc R U
H50B H 1.3510 0.1735 0.2320 0.049 Uiso 1 1 calc R U
H50C H 1.2255 0.2910 0.2399 0.049 Uiso 1 1 calc R U
C51 C 1.4807(2) 0.1428(2) -0.12629(15) 0.0279(4) Uani 1 1 d . .
H51A H 1.5250 0.1106 -0.1824 0.042 Uiso 1 1 calc R U
H51B H 1.5069 0.0820 -0.0655 0.042 Uiso 1 1 calc R U
H51C H 1.5252 0.2173 -0.1400 0.042 Uiso 1 1 calc R U
C52 C 0.9653(2) 0.1973(2) -0.23136(14) 0.0258(4) Uani 1 1 d . .
H52A H 1.0328 0.2100 -0.2986 0.039 Uiso 1 1 calc R U
H52B H 0.8749 0.2617 -0.2330 0.039 Uiso 1 1 calc R U
H52C H 0.9275 0.1179 -0.2076 0.039 Uiso 1 1 calc R U
C53 C 0.6739(3) 0.4632(2) 0.10052(15) 0.0311(4) Uani 1 1 d . .
H53A H 0.7033 0.5455 0.0668 0.047 Uiso 1 1 calc R U
H53B H 0.5586 0.4676 0.1185 0.047 Uiso 1 1 calc R U
H53C H 0.7183 0.4139 0.0558 0.047 Uiso 1 1 calc R U
C54 C 0.4108(3) 0.4965(2) 0.33481(16) 0.0308(5) Uani 1 1 d . .
H54A H 0.4380 0.5288 0.2619 0.046 Uiso 1 1 calc R U
H54B H 0.3749 0.5641 0.3625 0.046 Uiso 1 1 calc R U
H54C H 0.3264 0.4456 0.3561 0.046 Uiso 1 1 calc R U
C55 C 0.3718(3) 0.3048(2) 0.65064(15) 0.0277(4) Uani 1 1 d . .
H55A H 0.3030 0.2425 0.6924 0.041 Uiso 1 1 calc R U
H55B H 0.3194 0.3843 0.6570 0.041 Uiso 1 1 calc R U
H55C H 0.4714 0.2845 0.6722 0.041 Uiso 1 1 calc R U
C101 C 0.0520(3) 0.5658(2) 0.1138(3) 0.0481(7) Uani 1 1 d . .
H10A H -0.0107 0.6138 0.0645 0.072 Uiso 1 1 calc R U
H10B H 0.0126 0.5914 0.1736 0.072 Uiso 1 1 calc R U
H10C H 0.0434 0.4793 0.1316 0.072 Uiso 1 1 calc R U
C102 C 0.2209(3) 0.5857(2) 0.0708(2) 0.0388(5) Uani 1 1 d . .
C103 C 0.2960(4) 0.5638(3) -0.0269(2) 0.0498(7) Uani 1 1 d . .
H10D H 0.2771 0.4838 -0.0231 0.075 Uiso 1 1 calc R U
H10E H 0.4099 0.5661 -0.0421 0.075 Uiso 1 1 calc R U
H10F H 0.2502 0.6271 -0.0795 0.075 Uiso 1 1 calc R U
C201 C 0.0503(2) 0.16691(18) 0.48475(15) 0.0231(4) Uani 1 1 d . .
C202 C -0.0710(2) 0.26840(17) 0.51755(14) 0.0215(4) Uani 1 1 d . .
C301 C 0.2897(3) 0.7815(2) 0.54436(19) 0.0342(5) Uani 1 1 d . .
C302 C 0.3279(2) 0.65550(18) 0.52815(15) 0.0232(4) Uani 1 1 d . .

loop_
_atom_site_aniso_label
_atom_site_aniso_U_11
_atom_site_aniso_U_22
_atom_site_aniso_U_33
_atom_site_aniso_U_23
_atom_site_aniso_U_13
_atom_site_aniso_U_12
F21 0.0215(6) 0.0422(7) 0.0363(7) -0.0149(6) -0.0006(5) -0.0063(5)
F22 0.0355(7) 0.0255(6) 0.0341(7) -0.0058(5) -0.0087(5) 0.0067(5)
F23 0.0362(7) 0.0396(7) 0.0365(7) -0.0255(6) -0.0058(5) -0.0066(6)
F31 0.0382(8) 0.0458(9) 0.0940(13) -0.0462(9) -0.0059(8) -0.0111(7)
F32 0.1019(16) 0.0337(8) 0.0790(13) -0.0156(8) -0.0375(12) 0.0153(9)
F33 0.0445(9) 0.0684(11) 0.0785(12) -0.0554(10) 0.0189(8) -0.0131(8)
O1 0.0221(7) 0.0308(7) 0.0194(6) -0.0113(5) -0.0064(5) -0.0029(6)
O2 0.0314(8) 0.0485(9) 0.0209(7) -0.0185(6) 0.0052(6) -0.0208(7)
O3 0.0298(7) 0.0191(6) 0.0198(6) -0.0018(5) -0.0084(5) -0.0047(6)
O4 0.0286(7) 0.0173(6) 0.0191(6) -0.0080(5) -0.0043(5) -0.0016(5)
O5 0.0202(6) 0.0335(7) 0.0143(6) -0.0089(5) -0.0033(5) -0.0053(6)
O6 0.0146(6) 0.0403(8) 0.0200(6) -0.0141(6) -0.0005(5) -0.0037(6)
O7 0.0238(7) 0.0195(6) 0.0199(6) -0.0026(5) -0.0017(5) -0.0046(5)
O8 0.0304(7) 0.0209(6) 0.0177(6) -0.0087(5) -0.0031(5) -0.0029(5)
O11 0.0511(11) 0.0358(9) 0.0691(13) -0.0162(9) -0.0381(10) -0.0002(8)
O21 0.0495(10) 0.0265(8) 0.0473(10) -0.0195(7) 0.0086(8) -0.0144(7)
O22 0.0224(7) 0.0229(7) 0.0293(7) -0.0073(6) -0.0070(6) 0.0015(6)
O31 0.0172(6) 0.0281(7) 0.0406(8) -0.0188(6) -0.0067(6) -0.0001(5)
O32 0.0201(7) 0.0396(9) 0.0748(12) -0.0307(9) -0.0093(8) -0.0034(7)
N1 0.0190(7) 0.0183(7) 0.0239(8) -0.0103(6) -0.0041(6) -0.0028(6)
N2 0.0186(7) 0.0187(7) 0.0202(7) -0.0081(6) -0.0040(6) -0.0001(6)
C1 0.0211(9) 0.0152(8) 0.0185(8) -0.0054(6) -0.0061(7) -0.0008(7)
C2 0.0215(9) 0.0220(9) 0.0170(8) -0.0076(7) -0.0043(7) -0.0005(7)
C3 0.0211(9) 0.0208(9) 0.0209(9) -0.0070(7) -0.0048(7) -0.0007(7)
C4 0.0196(9) 0.0227(9) 0.0230(9) -0.0075(7) -0.0073(7) -0.0026(7)
C5 0.0248(9) 0.0171(8) 0.0185(8) -0.0070(7) -0.0076(7) -0.0003(7)
C6 0.0216(9) 0.0166(8) 0.0166(8) -0.0053(7) -0.0040(7) -0.0024(7)
C7 0.0267(10) 0.0214(9) 0.0169(8) -0.0077(7) -0.0018(7) -0.0064(8)
C8 0.0231(9) 0.0242(9) 0.0202(9) -0.0077(7) -0.0001(7) -0.0071(8)
C9 0.0230(9) 0.0216(9) 0.0223(9) -0.0063(7) -0.0073(7) -0.0051(8)
C10 0.0231(9) 0.0162(8) 0.0167(8) -0.0046(6) -0.0062(7) -0.0016(7)
C11 0.0172(8) 0.0216(9) 0.0172(8) -0.0071(7) -0.0043(7) -0.0034(7)
C12 0.0186(9) 0.0176(8) 0.0186(8) -0.0039(7) -0.0067(7) -0.0026(7)
C13 0.0169(8) 0.0172(8) 0.0214(8) -0.0073(7) -0.0058(7) -0.0019(7)
C14 0.0168(8) 0.0194(8) 0.0187(8) -0.0077(7) -0.0060(7) -0.0013(7)
C15 0.0180(8) 0.0163(8) 0.0191(8) -0.0044(7) -0.0059(7) -0.0006(7)
C16 0.0171(8) 0.0170(8) 0.0225(9) -0.0075(7) -0.0056(7) -0.0004(7)
C17 0.0225(9) 0.0178(8) 0.0191(8) -0.0058(7) -0.0070(7) -0.0028(7)
C18 0.0225(9) 0.0216(9) 0.0207(9) -0.0089(7) -0.0068(7) -0.0021(7)
C19 0.0244(9) 0.0183(8) 0.0183(8) -0.0067(7) -0.0059(7) -0.0003(7)
C20 0.0223(10) 0.0411(12) 0.0230(9) -0.0104(9) -0.0032(8) -0.0069(9)
C21 0.0244(9) 0.0279(10) 0.0225(9) -0.0093(7) -0.0101(8) -0.0019(8)
C22 0.0533(16) 0.111(3) 0.0328(13) -0.0442(16) 0.0210(12) -0.0567(18)
C23 0.0371(12) 0.0237(10) 0.0316(10) -0.0044(8) -0.0194(9) 0.0019(9)
C24 0.0264(10) 0.0242(9) 0.0249(9) -0.0065(7) -0.0050(8) -0.0090(8)
C25 0.0432(12) 0.0257(10) 0.0239(10) -0.0128(8) -0.0059(9) -0.0041(9)
C31 0.0168(8) 0.0184(8) 0.0169(8) -0.0054(6) -0.0046(7) -0.0012(6)
C32 0.0193(9) 0.0282(9) 0.0176(8) -0.0100(7) -0.0038(7) -0.0025(8)
C33 0.0220(10) 0.0308(10) 0.0230(9) -0.0098(8) -0.0077(8) -0.0039(8)
C34 0.0160(9) 0.0342(10) 0.0241(9) -0.0100(8) -0.0039(7) -0.0040(8)
C35 0.0181(9) 0.0267(9) 0.0176(8) -0.0070(7) -0.0018(7) -0.0043(7)
C36 0.0170(9) 0.0193(8) 0.0169(8) -0.0058(7) -0.0040(7) -0.0023(7)
C37 0.0196(9) 0.0193(8) 0.0150(8) -0.0054(6) -0.0037(7) -0.0008(7)
C38 0.0188(9) 0.0284(9) 0.0196(9) -0.0096(7) -0.0078(7) -0.0012(7)
C39 0.0135(8) 0.0286(10) 0.0218(9) -0.0086(7) -0.0047(7) -0.0014(7)
C40 0.0166(8) 0.0185(8) 0.0164(8) -0.0059(7) -0.0032(7) -0.0004(7)
C41 0.0113(7) 0.0229(9) 0.0166(8) -0.0067(7) -0.0042(6) 0.0002(7)
C42 0.0150(8) 0.0219(9) 0.0189(8) -0.0081(7) -0.0063(7) -0.0008(7)
C43 0.0168(8) 0.0187(8) 0.0193(8) -0.0044(7) -0.0054(7) -0.0027(7)
C44 0.0124(8) 0.0220(9) 0.0180(8) -0.0067(7) -0.0031(6) -0.0011(7)
C45 0.0153(8) 0.0197(9) 0.0199(8) -0.0076(7) -0.0050(7) 0.0003(7)
C46 0.0136(8) 0.0192(8) 0.0196(8) -0.0048(7) -0.0041(7) -0.0010(7)
C47 0.0239(9) 0.0196(9) 0.0182(8) -0.0069(7) -0.0015(7) -0.0018(7)
C48 0.0154(8) 0.0242(9) 0.0195(8) -0.0081(7) -0.0009(7) -0.0023(7)
C49 0.0182(9) 0.0220(9) 0.0177(8) -0.0069(7) -0.0028(7) -0.0028(7)
C50 0.0229(10) 0.0536(14) 0.0308(11) -0.0215(10) -0.0068(8) -0.0067(10)
C51 0.0157(9) 0.0425(12) 0.0234(9) -0.0120(9) -0.0013(7) -0.0012(8)
C52 0.0255(10) 0.0376(11) 0.0165(9) -0.0099(8) -0.0076(8) -0.0026(9)
C53 0.0383(12) 0.0273(10) 0.0216(9) -0.0011(8) -0.0071(9) -0.0032(9)
C54 0.0362(12) 0.0279(10) 0.0253(10) -0.0093(8) -0.0101(9) 0.0071(9)
C55 0.0308(11) 0.0303(10) 0.0214(9) -0.0120(8) 0.0010(8) -0.0055(9)
C101 0.0440(15) 0.0328(12) 0.0733(19) -0.0166(13) -0.0229(14) -0.0043(11)
C102 0.0449(14) 0.0213(10) 0.0548(15) -0.0061(10) -0.0288(12) -0.0008(10)
C103 0.0594(18) 0.0364(13) 0.0567(17) -0.0098(12) -0.0247(14) -0.0054(13)
C201 0.0242(10) 0.0224(9) 0.0240(9) -0.0085(7) -0.0056(7) -0.0036(8)
C202 0.0280(10) 0.0194(9) 0.0177(8) -0.0062(7) -0.0062(7) -0.0026(7)
C301 0.0249(10) 0.0307(11) 0.0492(13) -0.0214(10) -0.0022(10) -0.0011(9)
C302 0.0190(9) 0.0243(9) 0.0286(10) -0.0121(8) -0.0049(8) -0.0018(7)

loop_
_atom_type_symbol
_atom_type_description
_atom_type_scat_dispersion_real
_atom_type_scat_dispersion_imag
_atom_type_scat_source
C C 0.0181 0.0091 'International Tables Vol C Tables 4.2.6.8 and 6.1.1.4'
H H 0.0000 0.0000 'International Tables Vol C Tables 4.2.6.8 and 6.1.1.4'
N N 0.0311 0.0180 'International Tables Vol C Tables 4.2.6.8 and 6.1.1.4'
O O 0.0492 0.0322 'International Tables Vol C Tables 4.2.6.8 and 6.1.1.4'
F F 0.0727 0.0534 'International Tables Vol C Tables 4.2.6.8 and 6.1.1.4'

loop_
_geom_angle_atom_site_label_1
_geom_angle_atom_site_label_2
_geom_angle_atom_site_label_3
_geom_angle
C5 O1 C21 117.24(15)
C7 O2 C22 117.19(16)
C12 O3 C23 112.09(15)
C16 O4 H4O 111(2)
C37 O5 C52 117.22(14)
C35 O6 C51 116.97(15)
C46 O7 C53 117.06(15)
C42 O8 H8O 112.0(19)
C17 N1 C18 114.15(14)
C17 N1 H1A 108.7
C18 N1 H1A 108.7
C17 N1 H1B 108.7
C18 N1 H1B 108.7
H1A N1 H1B 107.6
C47 N2 C48 113.61(14)
C47 N2 H2A 108.8
C48 N2 H2A 108.8
C47 N2 H2B 108.8
C48 N2 H2B 108.8
H2A N2 H2B 107.7
C2 C1 C10 119.88(16)
C2 C1 C6 119.78(17)
C10 C1 C6 120.33(16)
C3 C2 C1 121.80(17)
C3 C2 H2 119.1
C1 C2 H2 119.1
C2 C3 C4 118.90(17)
C2 C3 C20 121.31(17)
C4 C3 C20 119.78(18)
C5 C4 C3 121.46(18)
C5 C4 H4 119.3
C3 C4 H4 119.3
C4 C5 O1 122.19(17)
C4 C5 C6 121.08(16)
O1 C5 C6 116.73(16)
C1 C6 C7 117.61(16)
C1 C6 C5 116.92(16)
C7 C6 C5 125.44(16)
O2 C7 C8 122.11(17)
O2 C7 C6 117.27(16)
C8 C7 C6 120.62(16)
C7 C8 C9 120.45(18)
C7 C8 H8 119.8
C9 C8 H8 119.8
C10 C9 C8 121.70(18)
C10 C9 H9 119.1
C8 C9 H9 119.1
C9 C10 C1 119.18(17)
C9 C10 C11 119.99(17)
C1 C10 C11 120.83(16)
C12 C11 C16 117.27(16)
C12 C11 C10 121.83(16)
C16 C11 C10 120.89(16)
O3 C12 C13 117.34(16)
O3 C12 C11 120.21(16)
C13 C12 C11 122.44(16)
C14 C13 C12 118.92(16)
C14 C13 C17 122.27(16)
C12 C13 C17 118.80(16)
C15 C14 C13 119.42(16)
C15 C14 C19 119.18(16)
C13 C14 C19 121.26(16)
C16 C15 C14 120.92(17)
C16 C15 H15 119.5
C14 C15 H15 119.5
O4 C16 C15 121.91(17)
O4 C16 C11 117.09(16)
C15 C16 C11 121.00(16)
N1 C17 C13 109.14(14)
N1 C17 C24 110.52(15)
C13 C17 C24 113.12(16)
N1 C17 H17 108.0
C13 C17 H17 108.0
C24 C17 H17 108.0
N1 C18 C19 107.23(14)
N1 C18 C25 109.30(16)
C19 C18 C25 113.17(16)
N1 C18 H18 109.0
C19 C18 H18 109.0
C25 C18 H18 109.0
C14 C19 C18 113.11(15)
C14 C19 H19A 109.0
C18 C19 H19A 109.0
C14 C19 H19B 109.0
C18 C19 H19B 109.0
H19A C19 H19B 107.8
C3 C20 H20A 109.5
C3 C20 H20B 109.5
H20A C20 H20B 109.5
C3 C20 H20C 109.5
H20A C20 H20C 109.5
H20B C20 H20C 109.5
O1 C21 H21A 109.5
O1 C21 H21B 109.5
H21A C21 H21B 109.5
O1 C21 H21C 109.5
H21A C21 H21C 109.5
H21B C21 H21C 109.5
O2 C22 H22A 109.5
O2 C22 H22B 109.5
H22A C22 H22B 109.5
O2 C22 H22C 109.5
H22A C22 H22C 109.5
H22B C22 H22C 109.5
O3 C23 H23A 109.5
O3 C23 H23B 109.5
H23A C23 H23B 109.5
O3 C23 H23C 109.5
H23A C23 H23C 109.5
H23B C23 H23C 109.5
C17 C24 H24A 109.5
C17 C24 H24B 109.5
H24A C24 H24B 109.5
C17 C24 H24C 109.5
H24A C24 H24C 109.5
H24B C24 H24C 109.5
C18 C25 H25A 109.5
C18 C25 H25B 109.5
H25A C25 H25B 109.5
C18 C25 H25C 109.5
H25A C25 H25C 109.5
H25B C25 H25C 109.5
C32 C31 C36 120.03(16)
C32 C31 C40 120.00(16)
C36 C31 C40 119.96(16)
C33 C32 C31 121.24(17)
C33 C32 H32 119.4
C31 C32 H32 119.4
C32 C33 C34 118.97(18)
C32 C33 C50 121.69(18)
C34 C33 C50 119.31(18)
C35 C34 C33 121.80(18)
C35 C34 H34 119.1
C33 C34 H34 119.1
O6 C35 C34 122.74(17)
O6 C35 C36 116.93(16)
C34 C35 C36 120.27(17)
C31 C36 C37 118.38(16)
C31 C36 C35 117.21(16)
C37 C36 C35 124.38(16)
O5 C37 C38 122.62(16)
O5 C37 C36 117.41(16)
C38 C37 C36 119.97(16)
C37 C38 C39 120.40(17)
C37 C38 H38 119.8
C39 C38 H38 119.8
C40 C39 C38 121.91(17)
C40 C39 H39 119.0
C38 C39 H39 119.0
C39 C40 C31 118.82(16)
C39 C40 C41 119.70(16)
C31 C40 C41 121.45(16)
C46 C41 C42 117.34(16)
C46 C41 C40 122.78(16)
C42 C41 C40 119.88(16)
O8 C42 C43 116.34(16)
O8 C42 C41 122.39(16)
C43 C42 C41 121.25(17)
C42 C43 C44 120.69(17)
C42 C43 H43 119.7
C44 C43 H43 119.7
C43 C44 C45 119.33(16)
C43 C44 C49 119.12(16)
C45 C44 C49 121.50(16)
C44 C45 C46 119.36(16)
C44 C45 C47 121.56(16)
C46 C45 C47 119.04(16)
O7 C46 C41 121.50(16)
O7 C46 C45 116.33(16)
C41 C46 C45 122.02(16)
N2 C47 C45 109.03(15)
N2 C47 C54 109.80(15)
C45 C47 C54 112.28(16)
N2 C47 H47 108.5
C45 C47 H47 108.5
C54 C47 H47 108.5
N2 C48 C55 107.89(15)
N2 C48 C49 107.64(14)
C55 C48 C49 113.05(16)
N2 C48 H48 109.4
C55 C48 H48 109.4
C49 C48 H48 109.4
C44 C49 C48 114.40(15)
C44 C49 H49A 108.7
C48 C49 H49A 108.7
C44 C49 H49B 108.7
C48 C49 H49B 108.7
H49A C49 H49B 107.6
C33 C50 H50A 109.5
C33 C50 H50B 109.5
H50A C50 H50B 109.5
C33 C50 H50C 109.5
H50A C50 H50C 109.5
H50B C50 H50C 109.5
O6 C51 H51A 109.5
O6 C51 H51B 109.5
H51A C51 H51B 109.5
O6 C51 H51C 109.5
H51A C51 H51C 109.5
H51B C51 H51C 109.5
O5 C52 H52A 109.5
O5 C52 H52B 109.5
H52A C52 H52B 109.5
O5 C52 H52C 109.5
H52A C52 H52C 109.5
H52B C52 H52C 109.5
O7 C53 H53A 109.5
O7 C53 H53B 109.5
H53A C53 H53B 109.5
O7 C53 H53C 109.5
H53A C53 H53C 109.5
H53B C53 H53C 109.5
C47 C54 H54A 109.5
C47 C54 H54B 109.5
H54A C54 H54B 109.5
C47 C54 H54C 109.5
H54A C54 H54C 109.5
H54B C54 H54C 109.5
C48 C55 H55A 109.5
C48 C55 H55B 109.5
H55A C55 H55B 109.5
C48 C55 H55C 109.5
H55A C55 H55C 109.5
H55B C55 H55C 109.5
C102 C101 H10A 109.5
C102 C101 H10B 109.5
H10A C101 H10B 109.5
C102 C101 H10C 109.5
H10A C101 H10C 109.5
H10B C101 H10C 109.5
O11 C102 C101 121.5(3)
O11 C102 C103 121.6(3)
C101 C102 C103 116.8(2)
C102 C103 H10D 109.5
C102 C103 H10E 109.5
H10D C103 H10E 109.5
C102 C103 H10F 109.5
H10D C103 H10F 109.5
H10E C103 H10F 109.5
F21 C201 F23 106.92(16)
F21 C201 F22 107.27(17)
F23 C201 F22 107.26(16)
F21 C201 C202 113.21(16)
F23 C201 C202 111.36(16)
F22 C201 C202 110.53(15)
O21 C202 O22 130.12(19)
O21 C202 C201 115.21(18)
O22 C202 C201 114.64(16)
F33 C301 F31 107.7(2)
F33 C301 F32 106.0(2)
F31 C301 F32 106.8(2)
F33 C301 C302 112.51(19)
F31 C301 C302 113.33(18)
F32 C301 C302 110.1(2)
O32 C302 O31 128.41(19)
O32 C302 C301 115.90(18)
O31 C302 C301 115.68(17)

loop_
_geom_bond_atom_site_label_1
_geom_bond_atom_site_label_2
_geom_bond_distance
F21 C201 1.330(2)
F22 C201 1.340(2)
F23 C201 1.338(2)
F31 C301 1.323(3)
F32 C301 1.340(3)
F33 C301 1.314(3)
O1 C5 1.375(2)
O1 C21 1.434(2)
O2 C7 1.366(2)
O2 C22 1.427(3)
O3 C12 1.388(2)
O3 C23 1.438(3)
O4 C16 1.365(2)
O4 H4O 0.83(3)
O5 C37 1.362(2)
O5 C52 1.428(2)
O6 C35 1.365(2)
O6 C51 1.427(2)
O7 C46 1.380(2)
O7 C53 1.430(3)
O8 C42 1.363(2)
O8 H8O 0.85(3)
O11 C102 1.219(3)
O21 C202 1.232(3)
O22 C202 1.248(2)
O31 C302 1.237(2)
O32 C302 1.235(3)
N1 C17 1.501(2)
N1 C18 1.502(3)
N1 H1A 0.9100
N1 H1B 0.9100
N2 C47 1.500(2)
N2 C48 1.504(2)
N2 H2A 0.9100
N2 H2B 0.9100
C1 C2 1.422(3)
C1 C10 1.430(3)
C1 C6 1.435(2)
C2 C3 1.366(3)
C2 H2 0.9500
C3 C4 1.417(3)
C3 C20 1.511(3)
C4 C5 1.372(3)
C4 H4 0.9500
C5 C6 1.441(3)
C6 C7 1.437(3)
C7 C8 1.375(3)
C8 C9 1.408(3)
C8 H8 0.9500
C9 C10 1.366(3)
C9 H9 0.9500
C10 C11 1.496(2)
C11 C12 1.399(2)
C11 C16 1.401(3)
C12 C13 1.398(2)
C13 C14 1.397(3)
C13 C17 1.517(2)
C14 C15 1.392(3)
C14 C19 1.514(2)
C15 C16 1.387(3)
C15 H15 0.9500
C17 C24 1.533(3)
C17 H17 1.0000
C18 C19 1.518(2)
C18 C25 1.524(3)
C18 H18 1.0000
C19 H19A 0.9900
C19 H19B 0.9900
C20 H20A 0.9800
C20 H20B 0.9800
C20 H20C 0.9800
C21 H21A 0.9800
C21 H21B 0.9800
C21 H21C 0.9800
C22 H22A 0.9800
C22 H22B 0.9800
C22 H22C 0.9800
C23 H23A 0.9800
C23 H23B 0.9800
C23 H23C 0.9800
C24 H24A 0.9800
C24 H24B 0.9800
C24 H24C 0.9800
C25 H25A 0.9800
C25 H25B 0.9800
C25 H25C 0.9800
C31 C32 1.420(2)
C31 C36 1.428(2)
C31 C40 1.430(2)
C32 C33 1.368(3)
C32 H32 0.9500
C33 C34 1.412(3)
C33 C50 1.514(3)
C34 C35 1.375(3)
C34 H34 0.9500
C35 C36 1.438(3)
C36 C37 1.434(2)
C37 C38 1.375(3)
C38 C39 1.406(3)
C38 H38 0.9500
C39 C40 1.370(3)
C39 H39 0.9500
C40 C41 1.493(2)
C41 C46 1.396(3)
C41 C42 1.404(3)
C42 C43 1.389(2)
C43 C44 1.389(3)
C43 H43 0.9500
C44 C45 1.399(3)
C44 C49 1.519(2)
C45 C46 1.400(2)
C45 C47 1.510(2)
C47 C54 1.538(3)
C47 H47 1.0000
C48 C55 1.521(3)
C48 C49 1.523(2)
C48 H48 1.0000
C49 H49A 0.9900
C49 H49B 0.9900
C50 H50A 0.9800
C50 H50B 0.9800
C50 H50C 0.9800
C51 H51A 0.9800
C51 H51B 0.9800
C51 H51C 0.9800
C52 H52A 0.9800
C52 H52B 0.9800
C52 H52C 0.9800
C53 H53A 0.9800
C53 H53B 0.9800
C53 H53C 0.9800
C54 H54A 0.9800
C54 H54B 0.9800
C54 H54C 0.9800
C55 H55A 0.9800
C55 H55B 0.9800
C55 H55C 0.9800
C101 C102 1.493(4)
C101 H10A 0.9800
C101 H10B 0.9800
C101 H10C 0.9800
C102 C103 1.494(4)
C103 H10D 0.9800
C103 H10E 0.9800
C103 H10F 0.9800
C201 C202 1.549(3)
C301 C302 1.548(3)

loop_
_geom_torsion_atom_site_label_1
_geom_torsion_atom_site_label_2
_geom_torsion_atom_site_label_3
_geom_torsion_atom_site_label_4
_geom_torsion
C10 C1 C2 C3 -177.41(17)
C6 C1 C2 C3 1.1(3)
C1 C2 C3 C4 1.1(3)
C1 C2 C3 C20 -177.58(18)
C2 C3 C4 C5 -2.4(3)
C20 C3 C4 C5 176.33(19)
C3 C4 C5 O1 -178.84(17)
C3 C4 C5 C6 1.3(3)
C21 O1 C5 C4 -11.5(3)
C21 O1 C5 C6 168.38(16)
C2 C1 C6 C7 179.63(17)
C10 C1 C6 C7 -1.8(2)
C2 C1 C6 C5 -2.1(2)
C10 C1 C6 C5 176.40(17)
C4 C5 C6 C1 0.9(3)
O1 C5 C6 C1 -178.89(15)
C4 C5 C6 C7 179.00(18)
O1 C5 C6 C7 -0.8(3)
C22 O2 C7 C8 -1.0(3)
C22 O2 C7 C6 179.3(2)
C1 C6 C7 O2 -176.93(17)
C5 C6 C7 O2 5.0(3)
C1 C6 C7 C8 3.4(3)
C5 C6 C7 C8 -174.62(19)
O2 C7 C8 C9 178.43(18)
C6 C7 C8 C9 -1.9(3)
C7 C8 C9 C10 -1.3(3)
C8 C9 C10 C1 2.9(3)
C8 C9 C10 C11 -177.20(18)
C2 C1 C10 C9 177.26(17)
C6 C1 C10 C9 -1.3(3)
C2 C1 C10 C11 -2.6(3)
C6 C1 C10 C11 178.84(16)
C9 C10 C11 C12 -72.6(2)
C1 C10 C11 C12 107.3(2)
C9 C10 C11 C16 106.9(2)
C1 C10 C11 C16 -73.2(2)
C23 O3 C12 C13 96.4(2)
C23 O3 C12 C11 -82.9(2)
C16 C11 C12 O3 179.47(16)
C10 C11 C12 O3 -1.0(3)
C16 C11 C12 C13 0.2(3)
C10 C11 C12 C13 179.70(17)
O3 C12 C13 C14 -178.25(16)
C11 C12 C13 C14 1.0(3)
O3 C12 C13 C17 1.7(2)
C11 C12 C13 C17 -179.03(17)
C12 C13 C14 C15 -1.7(3)
C17 C13 C14 C15 178.38(17)
C12 C13 C14 C19 173.97(17)
C17 C13 C14 C19 -6.0(3)
C13 C14 C15 C16 1.1(3)
C19 C14 C15 C16 -174.62(17)
C14 C15 C16 O4 179.63(17)
C14 C15 C16 C11 0.2(3)
C12 C11 C16 O4 179.69(16)
C10 C11 C16 O4 0.2(3)
C12 C11 C16 C15 -0.8(3)
C10 C11 C16 C15 179.70(17)
C18 N1 C17 C13 -51.07(19)
C18 N1 C17 C24 73.94(19)
C14 C13 C17 N1 19.9(2)
C12 C13 C17 N1 -160.08(16)
C14 C13 C17 C24 -103.6(2)
C12 C13 C17 C24 76.4(2)
C17 N1 C18 C19 66.48(19)
C17 N1 C18 C25 -170.49(15)
C15 C14 C19 C18 -163.86(17)
C13 C14 C19 C18 20.5(2)
N1 C18 C19 C14 -47.6(2)
C25 C18 C19 C14 -168.24(17)
C36 C31 C32 C33 -1.1(3)
C40 C31 C32 C33 177.41(18)
C31 C32 C33 C34 -3.3(3)
C31 C32 C33 C50 178.4(2)
C32 C33 C34 C35 2.0(3)
C50 C33 C34 C35 -179.7(2)
C51 O6 C35 C34 9.7(3)
C51 O6 C35 C36 -167.43(17)
C33 C34 C35 O6 -173.36(19)
C33 C34 C35 C36 3.7(3)
C32 C31 C36 C37 -175.16(17)
C40 C31 C36 C37 6.3(3)
C32 C31 C36 C35 6.5(3)
C40 C31 C36 C35 -171.95(17)
O6 C35 C36 C31 169.41(16)
C34 C35 C36 C31 -7.8(3)
O6 C35 C36 C37 -8.8(3)
C34 C35 C36 C37 173.97(19)
C52 O5 C37 C38 1.6(3)
C52 O5 C37 C36 -177.86(17)
C31 C36 C37 O5 171.59(16)
C35 C36 C37 O5 -10.2(3)
C31 C36 C37 C38 -7.8(3)
C35 C36 C37 C38 170.32(19)
O5 C37 C38 C39 -176.43(18)
C36 C37 C38 C39 3.0(3)
C37 C38 C39 C40 3.7(3)
C38 C39 C40 C31 -5.2(3)
C38 C39 C40 C41 176.77(17)
C32 C31 C40 C39 -178.48(18)
C36 C31 C40 C39 0.0(3)
C32 C31 C40 C41 -0.4(3)
C36 C31 C40 C41 178.05(16)
C39 C40 C41 C46 -111.0(2)
C31 C40 C41 C46 71.0(2)
C39 C40 C41 C42 69.1(2)
C31 C40 C41 C42 -108.9(2)
C46 C41 C42 O8 -178.30(16)
C40 C41 C42 O8 1.6(3)
C46 C41 C42 C43 0.0(3)
C40 C41 C42 C43 179.90(17)
O8 C42 C43 C44 177.40(16)
C41 C42 C43 C44 -1.0(3)
C42 C43 C44 C45 1.2(3)
C42 C43 C44 C49 -176.27(16)
C43 C44 C45 C46 -0.5(3)
C49 C44 C45 C46 176.98(16)
C43 C44 C45 C47 177.15(17)
C49 C44 C45 C47 -5.4(3)
C53 O7 C46 C41 66.1(2)
C53 O7 C46 C45 -118.29(19)
C42 C41 C46 O7 176.10(16)
C40 C41 C46 O7 -3.8(3)
C42 C41 C46 C45 0.8(3)
C40 C41 C46 C45 -179.11(17)
C44 C45 C46 O7 -176.12(16)
C47 C45 C46 O7 6.2(2)
C44 C45 C46 C41 -0.5(3)
C47 C45 C46 C41 -178.21(17)
C48 N2 C47 C45 -55.4(2)
C48 N2 C47 C54 68.0(2)
C44 C45 C47 N2 24.3(2)
C46 C45 C47 N2 -158.13(16)
C44 C45 C47 C54 -97.7(2)
C46 C45 C47 C54 80.0(2)
C47 N2 C48 C55 -172.43(16)
C47 N2 C48 C49 65.27(19)
C43 C44 C49 C48 -167.81(16)
C45 C44 C49 C48 14.8(2)
N2 C48 C49 C44 -41.9(2)
C55 C48 C49 C44 -160.99(16)
F21 C201 C202 O21 -5.6(3)
F23 C201 C202 O21 -126.1(2)
F22 C201 C202 O21 114.7(2)
F21 C201 C202 O22 176.11(16)
F23 C201 C202 O22 55.6(2)
F22 C201 C202 O22 -63.5(2)
F33 C301 C302 O32 44.6(3)
F31 C301 C302 O32 167.0(2)
F32 C301 C302 O32 -73.4(3)
F33 C301 C302 O31 -136.4(2)
F31 C301 C302 O31 -14.0(3)
F32 C301 C302 O31 105.6(2)
